data_7033229
loop_
_publ_author_name
'Hurley, Nicholas J.'
'Rawson, Jeremy M.'
'Pilkington, Melanie'

_publ_section_title
;
 3,3'-di(pyrazinamoyl)-2,2'-bipyridine: rational ligand design for the
 self-assembly of a 1-D coordination polymer.
;
_journal_issue 4
_journal_name_full 'Dalton transactions (Cambridge, England : 2003)'
_journal_page_first 1866
_journal_page_last 1874
_journal_paper_doi 10.1039/c4dt03220a
_journal_volume 44
_journal_year 2015
_chemical_formula_moiety '2(C26 H21 Cl Cu3 N8 O8), 2(C H4 O), 2(H O0.50)'
_chemical_formula_sum 'C54 H52 Cl2 Cu6 N16 O19'
_chemical_formula_weight 1681.25
_chemical_name_systematic
;
 ?
;
_space_group_crystal_system triclinic
_space_group_IT_number 2
_space_group_name_Hall '-P 1'
_space_group_name_H-M_alt 'P -1'
_symmetry_space_group_name_Hall '-P 1'
_symmetry_space_group_name_H-M 'P -1'
_atom_sites_solution_hydrogens mixed
_audit_creation_method SHELXL-2013
_audit_update_record
;
2014-08-20 deposited with the CCDC.
2014-11-25 downloaded from the CCDC.
;
_cell_angle_alpha 94.368(6)
_cell_angle_beta 101.891(4)
_cell_angle_gamma 112.023(4)
_cell_formula_units_Z 1
_cell_length_a 10.1126(16)
_cell_length_b 12.3344(19)
_cell_length_c 14.390(2)
_cell_measurement_reflns_used 6259
_cell_measurement_temperature 150(2)
_cell_measurement_theta_max 26.30
_cell_measurement_theta_min 2.35
_cell_volume 1604.8(4)
_computing_cell_refinement 'Bruker SAINT'
_computing_data_collection 'Bruker APEX2'
_computing_data_reduction 'Bruker SAINT'
_computing_molecular_graphics 'Bruker SHELXTL'
_computing_publication_material 'Bruker SHELXTL'
_computing_structure_refinement 'SHELXL-2013 (Sheldrick 2013)'
_computing_structure_solution 'SHELXS-97 (Sheldrick 2008)'
_diffrn_ambient_temperature 150(2)
_diffrn_measured_fraction_theta_full 0.815
_diffrn_measured_fraction_theta_max 0.838
_diffrn_measurement_device_type 'CCD detector'
_diffrn_measurement_method 'phi and omega scans'
_diffrn_radiation_type MoK\a
_diffrn_radiation_wavelength 0.71073
_diffrn_reflns_av_R_equivalents 0.0737
_diffrn_reflns_av_unetI/netI 0.0870
_diffrn_reflns_Laue_measured_fraction_full 0.815
_diffrn_reflns_Laue_measured_fraction_max 0.838
_diffrn_reflns_limit_h_max 12
_diffrn_reflns_limit_h_min -11
_diffrn_reflns_limit_k_max 12
_diffrn_reflns_limit_k_min -14
_diffrn_reflns_limit_l_max 14
_diffrn_reflns_limit_l_min -17
_diffrn_reflns_number 6425
_diffrn_reflns_point_group_measured_fraction_full 0.815
_diffrn_reflns_point_group_measured_fraction_max 0.838
_diffrn_reflns_theta_full 25.242
_diffrn_reflns_theta_max 24.998
_diffrn_reflns_theta_min 2.537
_diffrn_source 'sealed tube'
_exptl_absorpt_coefficient_mu 2.120
_exptl_absorpt_correction_T_max 0.7454
_exptl_absorpt_correction_T_min 0.6264
_exptl_absorpt_correction_type multi-scan
_exptl_absorpt_process_details Bruker-SADABS
_exptl_crystal_colour green
_exptl_crystal_density_diffrn 1.740
_exptl_crystal_description plate
_exptl_crystal_F_000 848
_exptl_crystal_size_max 0.16
_exptl_crystal_size_mid 0.08
_exptl_crystal_size_min 0.06
_refine_diff_density_max 1.163
_refine_diff_density_min -0.777
_refine_diff_density_rms 0.190
_refine_ls_extinction_method none
_refine_ls_goodness_of_fit_ref 1.214
_refine_ls_hydrogen_treatment mixed
_refine_ls_matrix_type full
_refine_ls_number_parameters 448
_refine_ls_number_reflns 4726
_refine_ls_number_restraints 138
_refine_ls_restrained_S_all 1.202
_refine_ls_R_factor_all 0.1607
_refine_ls_R_factor_gt 0.1096
_refine_ls_shift/su_max 0.001
_refine_ls_shift/su_mean 0.000
_refine_ls_structure_factor_coef Fsqd
_refine_ls_weighting_details 'w=1/[\s^2^(Fo^2^)+(0.0001P)^2^+53.7921P] where P=(Fo^2^+2Fc^2^)/3'
_refine_ls_weighting_scheme calc
_refine_ls_wR_factor_gt 0.2180
_refine_ls_wR_factor_ref 0.2575
_reflns_Friedel_coverage 0.000
_reflns_number_gt 3348
_reflns_number_total 4726
_reflns_threshold_expression 'I > 2\s(I)'
_cod_data_source_file c4dt03220a2.cif
_cod_data_source_block nhjan
_cod_depositor_comments 'Adding full bibliography for 7033228--7033229.cif.'
_cod_database_code 7033229
_shelx_space_group_comment
;
The symmetry employed for this shelxl refinement is uniquely defined
by the following loop, which should always be used as a source of
symmetry information in preference to the above space-group names.
They are only intended as comments.
;
_shelxl_version_number 2013-3

loop_
_space_group_symop_operation_xyz
'x, y, z'
'-x, -y, -z'

loop_
_atom_site_label
_atom_site_type_symbol
_atom_site_fract_x
_atom_site_fract_y
_atom_site_fract_z
_atom_site_U_iso_or_equiv
_atom_site_adp_type
_atom_site_occupancy
_atom_site_site_symmetry_order
_atom_site_calc_flag
_atom_site_refinement_flags_posn
_atom_site_refinement_flags_adp
_atom_site_refinement_flags_occupancy
Cu1 Cu 0.4292(2) 0.54954(17) 0.44479(12) 0.0218(5) Uani 1 1 d . U .
Cu2 Cu 0.0474(2) 0.82190(19) 0.14164(13) 0.0277(5) Uani 1 1 d . U .
Cu3 Cu -0.1654(2) 0.97716(19) 0.22572(13) 0.0331(6) Uani 1 1 d . U .
Cl1 Cl 0.0865(6) 0.9952(5) 0.2497(4) 0.0611(14) Uani 1 1 d . U .
O1 O 0.6246(11) 0.6640(10) 0.4406(7) 0.032(2) Uani 1 1 d . U .
O2 O 0.4386(11) 0.4429(9) 0.3412(7) 0.028(2) Uani 1 1 d . U .
O3 O 0.4422(14) 0.6432(11) 0.5644(7) 0.041(3) Uani 1 1 d . U .
O4 O 0.2547(12) 0.4205(11) 0.4632(8) 0.037(3) Uani 1 1 d . U .
O5 O 0.4817(12) 0.8862(12) 0.1967(8) 0.042(3) Uani 1 1 d . U .
O6 O -0.1480(12) 0.7206(10) 0.1509(8) 0.034(2) Uani 1 1 d . U .
O7 O -0.2497(14) 0.8124(11) 0.2386(8) 0.040(3) Uani 1 1 d . U .
O8 O -0.1373(14) 1.3100(11) 0.2922(8) 0.043(3) Uani 1 1 d . U .
O10 O 0.777(2) 0.403(2) 0.1351(13) 0.094(6) Uani 1 1 d . U .
H10S H 0.8364 0.4088 0.1854 0.141 Uiso 1 1 calc R U .
O1S O 0.879(6) 0.501(4) 0.410(4) 0.134(16) Uiso 0.5 1 d D . P
H1S H 0.94(4) 0.48(4) 0.46(4) 0.201 Uiso 0.5 1 d D U P
H2S H 0.78(3) 0.44(3) 0.39(4) 0.201 Uiso 0.5 1 d D U P
N1 N 0.2964(14) 0.6238(12) 0.3513(9) 0.027(3) Uani 1 1 d . U .
N2 N 0.1336(15) 0.7239(13) 0.2363(9) 0.033(3) Uani 1 1 d . U .
N3 N 0.2456(14) 0.8777(13) 0.1269(8) 0.030(3) Uani 1 1 d . U .
N4 N -0.0206(13) 0.7957(13) -0.0077(9) 0.029(3) Uani 1 1 d . U .
N5 N -0.2471(14) 0.9573(12) 0.0756(8) 0.026(3) Uani 1 1 d . U .
N6 N -0.1174(14) 1.1429(12) 0.2244(8) 0.030(2) Uani 1 1 d . U .
N7 N -0.2321(13) 1.0189(13) 0.3456(9) 0.031(3) Uani 1 1 d . U .
N8 N -0.3287(18) 1.1040(15) 0.4897(12) 0.050(4) Uani 1 1 d . U .
C1 C 0.069(2) 0.6410(17) 0.2861(13) 0.044(5) Uani 1 1 d . U .
H1 H -0.0307 0.6169 0.2822 0.053 Uiso 1 1 calc R U .
C2 C 0.1510(19) 0.5901(16) 0.3439(11) 0.035(4) Uani 1 1 d . U .
H2 H 0.1043 0.5321 0.3777 0.042 Uiso 1 1 calc R U .
C3 C 0.3563(19) 0.7056(15) 0.3010(10) 0.033(4) Uani 1 1 d . U .
H3 H 0.4562 0.7297 0.3040 0.040 Uiso 1 1 calc R U .
C4 C 0.2762(17) 0.7575(15) 0.2436(10) 0.028(3) Uani 1 1 d . U .
C5 C 0.3481(17) 0.8486(16) 0.1865(10) 0.030(4) Uani 1 1 d . U .
C6 C 0.2964(16) 0.9663(15) 0.0721(10) 0.024(3) Uani 1 1 d . U .
C7 C 0.4282(17) 1.0635(15) 0.1041(11) 0.031(3) Uani 1 1 d . U .
H7 H 0.4905 1.0703 0.1636 0.037 Uiso 1 1 calc R U .
C8 C 0.469(2) 1.1510(15) 0.0490(11) 0.033(4) Uani 1 1 d . U .
H8 H 0.5570 1.2177 0.0710 0.039 Uiso 1 1 calc R U .
C9 C 0.0676(15) 0.8493(14) -0.0658(10) 0.020(3) Uani 1 1 d . U .
C10 C -0.1450(18) 0.6983(17) -0.0468(12) 0.038(4) Uani 1 1 d . U .
H10 H -0.2055 0.6636 -0.0073 0.045 Uiso 1 1 calc R U .
C11 C -0.1870(18) 0.6476(18) -0.1425(11) 0.040(4) Uani 1 1 d . U .
H11 H -0.2742 0.5807 -0.1671 0.048 Uiso 1 1 calc R U .
C12 C -0.2423(17) 0.7215(15) 0.1972(10) 0.028(3) Uani 1 1 d . U .
C13 C -0.358(2) 0.6032(16) 0.1966(14) 0.049(5) Uani 1 1 d . U .
H13A H -0.3182 0.5440 0.1933 0.074 Uiso 1 1 calc R U .
H13B H -0.4398 0.5846 0.1416 0.074 Uiso 1 1 calc R U .
H13C H -0.3912 0.6046 0.2544 0.074 Uiso 1 1 calc R U .
C14 C -0.3752(19) 0.8629(16) 0.0397(11) 0.032(4) Uani 1 1 d . U .
H14 H -0.4024 0.8036 0.0768 0.039 Uiso 1 1 calc R U .
C15 C -0.2049(15) 1.0452(14) 0.0212(9) 0.019(3) Uani 1 1 d . U .
C16 C 0.096(2) 1.3017(16) 0.2010(13) 0.042(4) Uani 1 1 d . U .
H16 H 0.1204 1.3351 0.2655 0.051 Uiso 1 1 calc R U .
C17 C -0.0299(19) 1.2008(15) 0.1625(11) 0.032(3) Uani 1 1 d . U .
C18 C -0.1531(19) 1.2063(16) 0.2861(11) 0.034(3) Uani 1 1 d . U .
C19 C -0.2226(18) 1.1326(16) 0.3553(11) 0.033(3) Uani 1 1 d . U .
C20 C -0.2715(19) 1.1749(17) 0.4276(13) 0.040(4) Uani 1 1 d . U .
H20 H -0.2652 1.2524 0.4337 0.048 Uiso 1 1 calc R U .
C21 C -0.332(2) 0.9979(19) 0.4800(16) 0.056(5) Uani 1 1 d . U .
H21 H -0.3669 0.9492 0.5235 0.067 Uiso 1 1 calc R U .
C22 C -0.286(2) 0.9541(17) 0.4073(14) 0.043(4) Uani 1 1 d . U .
H22 H -0.2931 0.8763 0.4023 0.051 Uiso 1 1 calc R U .
C23 C 0.7396(18) 0.6558(16) 0.4869(12) 0.035(4) Uani 1 1 d . U .
C24 C 0.8875(19) 0.7491(18) 0.4807(14) 0.051(5) Uani 1 1 d . U .
H24A H 0.8811 0.7635 0.4156 0.076 Uiso 1 1 calc R U .
H24B H 0.9636 0.7206 0.4998 0.076 Uiso 1 1 calc R U .
H24C H 0.9105 0.8215 0.5227 0.076 Uiso 1 1 calc R U .
C25 C 0.4942(18) 0.3701(15) 0.3554(11) 0.030(4) Uani 1 1 d . U .
C26 C 0.489(2) 0.291(2) 0.2698(13) 0.058(6) Uani 1 1 d . U .
H26A H 0.4552 0.3177 0.2122 0.086 Uiso 1 1 calc R U .
H26B H 0.4224 0.2113 0.2692 0.086 Uiso 1 1 calc R U .
H26C H 0.5857 0.2935 0.2729 0.086 Uiso 1 1 calc R U .
C27 C 0.849(3) 0.423(2) 0.0591(17) 0.077(7) Uani 1 1 d . U .
H27A H 0.9518 0.4725 0.0853 0.115 Uiso 1 1 calc R U .
H27B H 0.8054 0.4615 0.0144 0.115 Uiso 1 1 calc R U .
H27C H 0.8388 0.3484 0.0265 0.115 Uiso 1 1 calc R U .

loop_
_atom_site_aniso_label
_atom_site_aniso_U_11
_atom_site_aniso_U_22
_atom_site_aniso_U_33
_atom_site_aniso_U_23
_atom_site_aniso_U_13
_atom_site_aniso_U_12
Cu1 0.0266(10) 0.0224(12) 0.0153(8) 0.0036(8) -0.0053(7) 0.0139(9)
Cu2 0.0284(11) 0.0345(13) 0.0233(9) 0.0102(9) 0.0026(8) 0.0172(10)
Cu3 0.0439(13) 0.0343(13) 0.0208(9) 0.0054(9) 0.0020(8) 0.0184(11)
Cl1 0.062(3) 0.066(4) 0.073(3) 0.016(3) 0.020(3) 0.043(3)
O1 0.025(5) 0.029(6) 0.030(6) 0.008(5) -0.010(4) 0.005(5)
O2 0.031(6) 0.023(6) 0.022(5) -0.004(4) -0.005(4) 0.009(5)
O3 0.066(8) 0.054(8) 0.016(4) 0.002(5) -0.002(5) 0.045(7)
O4 0.027(6) 0.043(7) 0.047(7) 0.024(6) 0.008(5) 0.018(5)
O5 0.029(5) 0.068(9) 0.047(7) 0.035(7) 0.016(5) 0.031(6)
O6 0.035(5) 0.044(7) 0.031(6) 0.013(5) 0.008(4) 0.023(5)
O7 0.059(7) 0.043(6) 0.031(6) 0.015(5) 0.018(6) 0.028(6)
O8 0.059(8) 0.035(7) 0.035(6) 0.006(6) 0.005(6) 0.024(7)
O10 0.090(13) 0.113(16) 0.089(13) 0.046(13) 0.016(10) 0.051(13)
N1 0.029(6) 0.034(8) 0.022(6) 0.004(5) -0.006(5) 0.023(6)
N2 0.032(6) 0.044(9) 0.030(7) 0.017(6) 0.005(5) 0.022(7)
N3 0.027(5) 0.044(9) 0.015(6) 0.014(6) 0.000(4) 0.013(6)
N4 0.016(6) 0.044(9) 0.028(5) 0.017(5) -0.002(4) 0.014(6)
N5 0.034(7) 0.025(7) 0.023(5) 0.005(5) 0.011(5) 0.014(6)
N6 0.034(7) 0.031(6) 0.015(5) -0.005(5) -0.010(4) 0.014(6)
N7 0.014(6) 0.036(7) 0.028(5) -0.002(5) -0.004(4) 0.000(7)
N8 0.047(10) 0.057(11) 0.062(10) 0.020(8) 0.036(8) 0.026(10)
C1 0.032(8) 0.054(13) 0.057(11) 0.031(9) 0.007(8) 0.028(9)
C2 0.045(8) 0.044(11) 0.033(9) 0.013(8) 0.006(7) 0.036(9)
C3 0.041(8) 0.042(11) 0.018(7) 0.005(7) -0.007(6) 0.025(8)
C4 0.026(6) 0.037(10) 0.019(7) 0.005(6) -0.005(6) 0.016(7)
C5 0.023(6) 0.044(11) 0.023(8) 0.011(7) 0.002(6) 0.016(8)
C6 0.021(7) 0.039(9) 0.017(7) 0.004(6) 0.008(5) 0.017(6)
C7 0.027(8) 0.035(9) 0.023(8) -0.003(7) -0.004(6) 0.012(6)
C8 0.048(10) 0.024(9) 0.020(8) -0.009(7) 0.008(7) 0.010(8)
C9 0.019(7) 0.028(9) 0.019(6) 0.003(6) 0.000(5) 0.017(7)
C10 0.023(8) 0.049(12) 0.033(7) 0.003(7) 0.002(6) 0.009(7)
C11 0.020(8) 0.061(13) 0.029(7) 0.014(7) 0.005(6) 0.005(9)
C12 0.027(7) 0.039(7) 0.018(7) 0.004(7) -0.001(6) 0.017(7)
C13 0.072(13) 0.037(8) 0.051(11) 0.011(9) 0.037(10) 0.023(8)
C14 0.043(9) 0.027(9) 0.022(7) 0.004(7) 0.002(6) 0.012(6)
C15 0.025(8) 0.029(8) 0.011(6) 0.002(6) 0.003(6) 0.021(7)
C16 0.054(10) 0.031(10) 0.035(9) 0.004(8) 0.000(8) 0.015(7)
C17 0.050(10) 0.026(8) 0.020(7) 0.001(6) -0.005(6) 0.022(7)
C18 0.038(10) 0.039(8) 0.029(8) 0.007(7) -0.002(6) 0.025(9)
C19 0.029(9) 0.029(8) 0.030(8) 0.000(7) -0.001(6) 0.007(8)
C20 0.036(10) 0.045(11) 0.048(10) 0.009(8) 0.013(7) 0.023(10)
C21 0.057(13) 0.056(12) 0.080(13) 0.029(12) 0.046(12) 0.033(13)
C22 0.040(11) 0.029(10) 0.066(11) 0.016(8) 0.029(9) 0.012(10)
C23 0.026(6) 0.039(11) 0.034(9) 0.008(8) 0.000(7) 0.011(7)
C24 0.035(7) 0.055(14) 0.048(11) 0.028(11) -0.002(8) 0.006(9)
C25 0.035(9) 0.037(11) 0.025(8) -0.007(7) 0.006(7) 0.024(9)
C26 0.082(15) 0.072(16) 0.033(9) -0.011(9) 0.003(10) 0.055(14)
C27 0.11(2) 0.050(16) 0.069(15) 0.020(13) 0.014(12) 0.031(16)

loop_
_atom_type_symbol
_atom_type_description
_atom_type_scat_dispersion_real
_atom_type_scat_dispersion_imag
_atom_type_scat_source
C C 0.0033 0.0016 'International Tables Vol C Tables 4.2.6.8 and 6.1.1.4'
H H 0.0000 0.0000 'International Tables Vol C Tables 4.2.6.8 and 6.1.1.4'
N N 0.0061 0.0033 'International Tables Vol C Tables 4.2.6.8 and 6.1.1.4'
O O 0.0106 0.0060 'International Tables Vol C Tables 4.2.6.8 and 6.1.1.4'
Cu Cu 0.3201 1.2651 'International Tables Vol C Tables 4.2.6.8 and 6.1.1.4'
Cl Cl 0.1484 0.1585 'International Tables Vol C Tables 4.2.6.8 and 6.1.1.4'

loop_
_geom_angle_atom_site_label_1
_geom_angle_atom_site_label_2
_geom_angle_atom_site_label_3
_geom_angle
_geom_angle_site_symmetry_1
_geom_angle_site_symmetry_3
O3 Cu1 O2 169.0(4) . .
O3 Cu1 O4 89.5(5) . .
O2 Cu1 O4 89.7(5) . .
O3 Cu1 O1 90.3(5) . .
O2 Cu1 O1 88.4(5) . .
O4 Cu1 O1 169.3(4) . .
O3 Cu1 N1 95.2(4) . .
O2 Cu1 N1 95.9(4) . .
O4 Cu1 N1 93.1(5) . .
O1 Cu1 N1 97.5(5) . .
O3 Cu1 Cu1 85.2(3) . 2_666
O2 Cu1 Cu1 83.7(3) . 2_666
O4 Cu1 Cu1 83.2(3) . 2_666
O1 Cu1 Cu1 86.1(3) . 2_666
N1 Cu1 Cu1 176.3(4) . 2_666
N3 Cu2 O6 163.0(5) . .
N3 Cu2 N4 86.6(5) . .
O6 Cu2 N4 92.0(5) . .
N3 Cu2 N2 80.3(5) . .
O6 Cu2 N2 87.9(5) . .
N4 Cu2 N2 131.0(5) . .
N3 Cu2 Cl1 95.5(4) . .
O6 Cu2 Cl1 99.0(4) . .
N4 Cu2 Cl1 125.9(4) . .
N2 Cu2 Cl1 102.4(4) . .
N6 Cu3 O7 167.0(5) . .
N6 Cu3 N7 80.3(6) . .
O7 Cu3 N7 88.8(5) . .
N6 Cu3 N5 84.8(5) . .
O7 Cu3 N5 98.3(5) . .
N7 Cu3 N5 135.0(5) . .
N6 Cu3 Cl1 94.7(4) . .
O7 Cu3 Cl1 96.6(4) . .
N7 Cu3 Cl1 117.8(4) . .
N5 Cu3 Cl1 105.5(4) . .
Cu2 Cl1 Cu3 99.7(2) . .
C23 O1 Cu1 120.2(11) . .
C25 O2 Cu1 123.4(10) . .
C25 O3 Cu1 121.3(10) 2_666 .
C23 O4 Cu1 124.0(10) 2_666 .
C12 O6 Cu2 139.5(12) . .
C12 O7 Cu3 131.7(11) . .
C3 N1 C2 116.9(13) . .
C3 N1 Cu1 121.3(10) . .
C2 N1 Cu1 121.8(10) . .
C4 N2 C1 118.6(13) . .
C4 N2 Cu2 109.7(10) . .
C1 N2 Cu2 131.7(11) . .
C5 N3 C6 118.0(13) . .
C5 N3 Cu2 119.2(10) . .
C6 N3 Cu2 121.5(9) . .
C10 N4 C9 119.0(13) . .
C10 N4 Cu2 114.4(10) . .
C9 N4 Cu2 124.4(10) . .
C14 N5 C15 118.8(12) . .
C14 N5 Cu3 113.5(10) . .
C15 N5 Cu3 125.1(10) . .
C18 N6 C17 119.6(14) . .
C18 N6 Cu3 120.9(12) . .
C17 N6 Cu3 119.2(10) . .
C22 N7 C19 117.5(15) . .
C22 N7 Cu3 131.0(13) . .
C19 N7 Cu3 111.3(10) . .
C21 N8 C20 117.6(16) . .
N2 C1 C2 120.8(16) . .
N1 C2 C1 120.9(16) . .
N1 C3 C4 122.7(16) . .
N2 C4 C3 120.2(15) . .
N2 C4 C5 118.8(12) . .
C3 C4 C5 121.0(14) . .
O5 C5 N3 129.2(15) . .
O5 C5 C4 119.7(13) . .
N3 C5 C4 111.1(13) . .
C7 C6 N3 123.4(13) . .
C7 C6 C15 118.9(14) . 2_575
N3 C6 C15 117.7(14) . 2_575
C6 C7 C8 120.8(14) . .
C7 C8 C14 118.1(17) . 2_575
N4 C9 C17 119.4(15) . 2_575
N4 C9 C15 118.2(12) . 2_575
C17 C9 C15 122.3(14) 2_575 2_575
N4 C10 C11 123.2(16) . .
C10 C11 C16 118.4(17) . 2_575
O7 C12 O6 126.3(16) . .
O7 C12 C13 118.3(14) . .
O6 C12 C13 115.3(15) . .
N5 C14 C8 123.8(15) . 2_575
N5 C15 C6 119.7(14) . 2_575
N5 C15 C9 117.0(11) . 2_575
C6 C15 C9 123.2(13) 2_575 2_575
C17 C16 C11 119.1(17) . 2_575
C16 C17 C9 120.9(16) . 2_575
C16 C17 N6 119.2(14) . .
C9 C17 N6 119.8(15) 2_575 .
O8 C18 N6 129.5(17) . .
O8 C18 C19 119.6(15) . .
N6 C18 C19 111.0(15) . .
N7 C19 C20 120.0(16) . .
N7 C19 C18 116.0(14) . .
C20 C19 C18 123.9(16) . .
N8 C20 C19 120.6(17) . .
N8 C21 C22 122.4(18) . .
N7 C22 C21 121.8(18) . .
O4 C23 O1 126.4(16) 2_666 .
O4 C23 C24 116.6(14) 2_666 .
O1 C23 C24 117.0(15) . .
O2 C25 O3 126.3(14) . 2_666
O2 C25 C26 117.7(14) . .
O3 C25 C26 116.0(14) 2_666 .

loop_
_geom_bond_atom_site_label_1
_geom_bond_atom_site_label_2
_geom_bond_distance
_geom_bond_site_symmetry_2
Cu1 O3 1.950(11) .
Cu1 O2 1.952(10) .
Cu1 O4 1.967(11) .
Cu1 O1 1.967(11) .
Cu1 N1 2.195(11) .
Cu1 Cu1 2.595(3) 2_666
Cu2 N3 1.923(13) .
Cu2 O6 1.940(12) .
Cu2 N4 2.077(12) .
Cu2 N2 2.151(12) .
Cu2 Cl1 2.399(6) .
Cu3 N6 1.918(14) .
Cu3 O7 1.927(12) .
Cu3 N7 2.074(13) .
Cu3 N5 2.107(12) .
Cu3 Cl1 2.421(6) .
O1 C23 1.260(18) .
O2 C25 1.236(18) .
O3 C25 1.254(18) 2_666
O4 C23 1.238(19) 2_666
O5 C5 1.226(18) .
O6 C12 1.274(18) .
O7 C12 1.263(19) .
O8 C18 1.222(19) .
O10 C27 1.42(3) .
N1 C3 1.32(2) .
N1 C2 1.35(2) .
N2 C4 1.321(19) .
N2 C1 1.34(2) .
N3 C5 1.378(18) .
N3 C6 1.398(19) .
N4 C10 1.35(2) .
N4 C9 1.371(18) .
N5 C14 1.34(2) .
N5 C15 1.374(18) .
N6 C18 1.33(2) .
N6 C17 1.43(2) .
N7 C22 1.31(2) .
N7 C19 1.36(2) .
N8 C21 1.29(2) .
N8 C20 1.36(2) .
C1 C2 1.40(2) .
C3 C4 1.394(19) .
C4 C5 1.50(2) .
C6 C7 1.38(2) .
C6 C15 1.430(18) 2_575
C7 C8 1.38(2) .
C8 C14 1.38(2) 2_575
C9 C17 1.39(2) 2_575
C9 C15 1.48(2) 2_575
C10 C11 1.38(2) .
C11 C16 1.38(2) 2_575
C12 C13 1.49(2) .
C14 C8 1.38(2) 2_575
C15 C6 1.430(18) 2_575
C15 C9 1.48(2) 2_575
C16 C17 1.38(2) .
C16 C11 1.38(2) 2_575
C17 C9 1.39(2) 2_575
C18 C19 1.50(2) .
C19 C20 1.39(2) .
C21 C22 1.38(3) .
C23 O4 1.238(19) 2_666
C23 C24 1.53(2) .
C25 O3 1.254(18) 2_666
C25 C26 1.49(2) .
